data_1512656
loop_
_publ_author_name
'Anastasia V. Safronova'
'Leonid N. Bochkarev'
'Irina P. Malysheva'
'Evgenii V. Baranov'

_publ_section_title
;
 Facile synthesis of rare-earth pyrazolonates by the reaction of
 rare-earth metals with 1-phenyl-3-methyl-4-isobutyryl-5-pyrazolone.
 Crystal structures of [Ln(PMIP)3]2 (Ln = Y, Gd, Tb, Er, Tm)
;
_journal_name_full
;
Inorganica Chimica Acta
;
_journal_page_first 454
_journal_page_last 458
_journal_paper_doi 10.1016/j.ica.2012.03.032
_journal_volume 392
_journal_year 2012
_chemical_formula_sum 'C84 H90 N12 O12 Tm2'
_chemical_formula_weight 1797.54
_space_group_IT_number 14
_symmetry_cell_setting monoclinic
_symmetry_space_group_name_Hall '-P 2yn'
_symmetry_space_group_name_H-M 'P 1 21/n 1'
_atom_sites_solution_hydrogens geom
_atom_sites_solution_primary direct
_atom_sites_solution_secondary difmap
_cell_angle_alpha 90.00
_cell_angle_beta 92.7530(10)
_cell_angle_gamma 90.00
_cell_formula_units_Z 2
_cell_length_a 13.5442(6)
_cell_length_b 12.5911(6)
_cell_length_c 23.4924(11)
_cell_measurement_reflns_used 900
_cell_measurement_temperature 100(2)
_cell_measurement_theta_max 30
_cell_measurement_theta_min 2
_cell_volume 4001.7(3)
_computing_cell_refinement 'Bruker SMART'
_computing_data_collection 'Bruker SMART'
_computing_data_reduction 'Bruker SHELXTL'
_computing_molecular_graphics 'Bruker SHELXTL'
_computing_publication_material 'Bruker SHELXTL'
_computing_structure_refinement 'SHELXL-97 (Sheldrick, 1997)'
_computing_structure_solution 'SHELXS-97 (Sheldrick, 1990)'
_diffrn_ambient_temperature 100(2)
_diffrn_measured_fraction_theta_full 0.998
_diffrn_measured_fraction_theta_max 0.998
_diffrn_measurement_device_type 'CCD area detector'
_diffrn_measurement_method 'phi and omega scans'
_diffrn_radiation_monochromator graphite
_diffrn_radiation_source 'fine-focus sealed tube'
_diffrn_radiation_type MoK\a
_diffrn_radiation_wavelength 0.71073
_diffrn_reflns_av_R_equivalents 0.0540
_diffrn_reflns_av_sigmaI/netI 0.0606
_diffrn_reflns_limit_h_max 14
_diffrn_reflns_limit_h_min -16
_diffrn_reflns_limit_k_max 12
_diffrn_reflns_limit_k_min -15
_diffrn_reflns_limit_l_max 20
_diffrn_reflns_limit_l_min -28
_diffrn_reflns_number 23770
_diffrn_reflns_theta_full 26.00
_diffrn_reflns_theta_max 26.00
_diffrn_reflns_theta_min 1.77
_exptl_absorpt_coefficient_mu 2.271
_exptl_absorpt_correction_T_max 0.9350
_exptl_absorpt_correction_T_min 0.4790
_exptl_absorpt_correction_type multi-scan
_exptl_absorpt_process_details 'SADABS (Sheldrick, 1998)'
_exptl_crystal_colour colorless
_exptl_crystal_density_diffrn 1.492
_exptl_crystal_density_method 'not measured'
_exptl_crystal_description stick
_exptl_crystal_F_000 1824
_exptl_crystal_size_max 0.38
_exptl_crystal_size_mid 0.10
_exptl_crystal_size_min 0.03
_refine_diff_density_max 1.811
_refine_diff_density_min -0.927
_refine_diff_density_rms 0.135
_refine_ls_extinction_method none
_refine_ls_goodness_of_fit_ref 0.995
_refine_ls_hydrogen_treatment constr
_refine_ls_matrix_type full
_refine_ls_number_parameters 505
_refine_ls_number_reflns 7851
_refine_ls_number_restraints 17
_refine_ls_restrained_S_all 1.000
_refine_ls_R_factor_all 0.0642
_refine_ls_R_factor_gt 0.0408
_refine_ls_shift/su_max 0.002
_refine_ls_shift/su_mean 0.000
_refine_ls_structure_factor_coef Fsqd
_refine_ls_weighting_details 'calc w=1/[\s^2^(Fo^2^)+(0.0515P)^2^+0.0000P] where P=(Fo^2^+2Fc^2^)/3'
_refine_ls_weighting_scheme calc
_refine_ls_wR_factor_gt 0.0899
_refine_ls_wR_factor_ref 0.0965
_reflns_number_gt 5904
_reflns_number_total 7851
_reflns_threshold_expression >2sigma(I)
_cod_data_source_file ICA-2012-392-454-458-5.cif
_cod_data_source_block tmpmipm
_cod_original_sg_symbol_H-M P2(1)/n
_cod_database_code 1512656

loop_
_symmetry_equiv_pos_as_xyz
'x, y, z'
'-x+1/2, y+1/2, -z+1/2'
'-x, -y, -z'
'x-1/2, -y-1/2, z-1/2'

loop_
_atom_site_label
_atom_site_type_symbol
_atom_site_fract_x
_atom_site_fract_y
_atom_site_fract_z
_atom_site_U_iso_or_equiv
_atom_site_adp_type
_atom_site_occupancy
_atom_site_symmetry_multiplicity
_atom_site_calc_flag
_atom_site_refinement_flags
Tm1 Tm 0.062970(12) -0.380074(12) 0.466638(7) 0.01659(4) Uani 1 1 d .
N1 N -0.0394(3) -0.1360(2) 0.58733(15) 0.0254(8) Uani 1 1 d .
N2 N -0.0957(3) -0.0449(3) 0.57638(17) 0.0345(10) Uani 1 1 d .
N3 N 0.3611(2) -0.2372(2) 0.51023(15) 0.0214(8) Uani 1 1 d .
N4 N 0.4228(2) -0.1834(2) 0.47443(16) 0.0248(9) Uani 1 1 d .
N5 N 0.1959(2) -0.5429(2) 0.60961(14) 0.0183(8) Uani 1 1 d .
N6 N 0.2939(2) -0.5772(3) 0.61323(15) 0.0231(8) Uani 1 1 d .
O1 O 0.0138(2) -0.2858(2) 0.54022(12) 0.0223(6) Uani 1 1 d U
O2 O -0.04994(19) -0.2665(2) 0.42570(12) 0.0223(6) Uani 1 1 d U
O3 O 0.20852(18) -0.3233(2) 0.50371(12) 0.0199(6) Uani 1 1 d .
O4 O 0.1377(2) -0.3150(2) 0.39014(13) 0.0260(7) Uani 1 1 d .
O5 O 0.07141(18) -0.50745(19) 0.53990(11) 0.0170(6) Uani 1 1 d .
O6 O 0.15541(19) -0.5219(2) 0.43478(12) 0.0212(7) Uani 1 1 d .
C1 C -0.0320(3) -0.1977(3) 0.54018(18) 0.0210(9) Uani 1 1 d U
C2 C -0.0832(3) -0.1420(3) 0.4956(2) 0.0237(10) Uani 1 1 d .
C3 C -0.0894(3) -0.1797(3) 0.43870(19) 0.0210(9) Uani 1 1 d U
C4 C -0.1452(3) -0.1182(3) 0.39129(18) 0.0242(9) Uani 1 1 d .
H4B H -0.1387 -0.0408 0.4001 0.029 Uiso 1 1 calc R
C5 C -0.2553(3) -0.1470(4) 0.3906(2) 0.0426(14) Uani 1 1 d .
H5A H -0.2918 -0.1031 0.3623 0.064 Uiso 1 1 calc R
H5B H -0.2807 -0.1341 0.4283 0.064 Uiso 1 1 calc R
H5C H -0.2638 -0.2222 0.3806 0.064 Uiso 1 1 calc R
C6 C -0.1022(4) -0.1375(4) 0.3341(2) 0.0373(12) Uani 1 1 d .
H6B H -0.0323 -0.1170 0.3359 0.056 Uiso 1 1 calc R
H6C H -0.1382 -0.0949 0.3050 0.056 Uiso 1 1 calc R
H6D H -0.1081 -0.2129 0.3243 0.056 Uiso 1 1 calc R
C7 C -0.1203(3) -0.0478(3) 0.5225(2) 0.0298(11) Uani 1 1 d .
C8 C -0.1814(4) 0.0426(3) 0.4975(2) 0.0420(13) Uani 1 1 d .
H8A H -0.1953 0.0936 0.5276 0.063 Uiso 1 1 calc R
H8B H -0.2437 0.0148 0.4806 0.063 Uiso 1 1 calc R
H8C H -0.1448 0.0782 0.4680 0.063 Uiso 1 1 calc R
C9 C -0.0006(3) -0.1539(3) 0.64405(19) 0.0274(11) Uani 1 1 d .
C10 C 0.0914(3) -0.2013(3) 0.65381(19) 0.0285(11) Uani 1 1 d .
H10A H 0.1290 -0.2234 0.6229 0.034 Uiso 1 1 calc R
C11 C 0.1268(4) -0.2154(4) 0.7091(2) 0.0351(12) Uani 1 1 d .
H11A H 0.1890 -0.2490 0.7161 0.042 Uiso 1 1 calc R
C12 C 0.0737(3) -0.1815(4) 0.7551(2) 0.0366(12) Uani 1 1 d .
H12A H 0.0995 -0.1909 0.7931 0.044 Uiso 1 1 calc R
C13 C -0.0174(3) -0.1339(4) 0.7443(2) 0.0366(12) Uani 1 1 d .
H13A H -0.0545 -0.1105 0.7752 0.044 Uiso 1 1 calc R
C14 C -0.0549(3) -0.1199(3) 0.68929(19) 0.0298(10) Uani 1 1 d .
H14A H -0.1175 -0.0871 0.6823 0.036 Uiso 1 1 calc R
C15 C 0.2792(3) -0.2761(3) 0.48060(18) 0.0209(9) Uani 1 1 d .
C16 C 0.2918(3) -0.2492(3) 0.42281(17) 0.0193(9) Uani 1 1 d .
C17 C 0.2197(3) -0.2749(3) 0.37872(18) 0.0212(9) Uani 1 1 d .
C18 C 0.2368(3) -0.2519(3) 0.31669(19) 0.0295(11) Uani 1 1 d .
H18A H 0.3097 -0.2501 0.3116 0.035 Uiso 1 1 calc R
C19 C 0.1915(4) -0.3377(4) 0.2780(2) 0.0415(13) Uani 1 1 d .
H19A H 0.2198 -0.4068 0.2888 0.062 Uiso 1 1 calc R
H19B H 0.2056 -0.3220 0.2383 0.062 Uiso 1 1 calc R
H19C H 0.1198 -0.3395 0.2819 0.062 Uiso 1 1 calc R
C20 C 0.1937(4) -0.1424(4) 0.3011(2) 0.0399(13) Uani 1 1 d .
H20A H 0.2214 -0.0891 0.3277 0.060 Uiso 1 1 calc R
H20B H 0.1217 -0.1443 0.3033 0.060 Uiso 1 1 calc R
H20C H 0.2106 -0.1238 0.2622 0.060 Uiso 1 1 calc R
C21 C 0.3822(3) -0.1916(3) 0.42268(19) 0.0236(10) Uani 1 1 d .
C22 C 0.4350(3) -0.1396(3) 0.3762(2) 0.0338(12) Uani 1 1 d .
H22A H 0.4925 -0.1011 0.3924 0.051 Uiso 1 1 calc R
H22B H 0.3903 -0.0897 0.3558 0.051 Uiso 1 1 calc R
H22C H 0.4569 -0.1937 0.3496 0.051 Uiso 1 1 calc R
C23 C 0.3906(3) -0.2479(3) 0.56837(18) 0.0214(9) Uani 1 1 d .
C24 C 0.3478(3) -0.3212(3) 0.6030(2) 0.0295(11) Uani 1 1 d .
H24A H 0.2955 -0.3647 0.5881 0.035 Uiso 1 1 calc R
C25 C 0.3807(3) -0.3320(4) 0.6595(2) 0.0321(11) Uani 1 1 d .
H25A H 0.3505 -0.3823 0.6833 0.039 Uiso 1 1 calc R
C26 C 0.4579(3) -0.2689(4) 0.6815(2) 0.0342(12) Uani 1 1 d .
H26A H 0.4812 -0.2763 0.7201 0.041 Uiso 1 1 calc R
C27 C 0.4997(3) -0.1961(4) 0.6468(2) 0.0341(12) Uani 1 1 d .
H27A H 0.5522 -0.1528 0.6618 0.041 Uiso 1 1 calc R
C28 C 0.4678(3) -0.1841(3) 0.5909(2) 0.0303(11) Uani 1 1 d .
H28A H 0.4978 -0.1328 0.5676 0.036 Uiso 1 1 calc R
C29 C 0.1619(3) -0.5369(3) 0.55529(17) 0.0175(9) Uani 1 1 d .
C30 C 0.2385(3) -0.5684(3) 0.52059(18) 0.0180(9) Uani 1 1 d .
C31 C 0.2270(3) -0.5689(3) 0.45972(18) 0.0214(10) Uani 1 1 d .
C32 C 0.2997(3) -0.6255(4) 0.4236(2) 0.0333(8) Uani 1 1 d U
H32A H 0.3488 -0.6637 0.4494 0.040 Uiso 1 1 calc R
C33 C 0.2462(4) -0.7064(4) 0.3854(3) 0.0562(7) Uani 1 1 d U
H33A H 0.2137 -0.7589 0.4090 0.084 Uiso 1 1 calc R
H33B H 0.2939 -0.7423 0.3619 0.084 Uiso 1 1 calc R
H33C H 0.1965 -0.6703 0.3607 0.084 Uiso 1 1 calc R
C34 C 0.3537(4) -0.5443(4) 0.3898(3) 0.0582(8) Uani 1 1 d U
H34A H 0.3765 -0.4864 0.4150 0.087 Uiso 1 1 calc R
H34B H 0.3090 -0.5159 0.3594 0.087 Uiso 1 1 calc R
H34C H 0.4107 -0.5778 0.3729 0.087 Uiso 1 1 calc R
C35 C 0.3172(3) -0.5939(3) 0.56061(19) 0.0215(10) Uani 1 1 d .
C36 C 0.4211(3) -0.6295(4) 0.5506(2) 0.0344(11) Uani 1 1 d .
H36A H 0.4614 -0.6243 0.5863 0.052 Uiso 1 1 calc R
H36B H 0.4494 -0.5841 0.5217 0.052 Uiso 1 1 calc R
H36C H 0.4201 -0.7034 0.5374 0.052 Uiso 1 1 calc R
C37 C 0.1457(3) -0.5234(3) 0.66103(18) 0.0230(10) Uani 1 1 d .
C38 C 0.0584(3) -0.4671(3) 0.66070(19) 0.0258(10) Uani 1 1 d .
H38A H 0.0299 -0.4391 0.6262 0.031 Uiso 1 1 calc R
C39 C 0.0131(4) -0.4521(3) 0.7118(2) 0.0362(12) Uani 1 1 d .
H39A H -0.0482 -0.4155 0.7120 0.043 Uiso 1 1 calc R
C40 C 0.0562(4) -0.4898(4) 0.7622(2) 0.0365(12) Uani 1 1 d .
H40A H 0.0247 -0.4785 0.7969 0.044 Uiso 1 1 calc R
C41 C 0.1439(4) -0.5434(3) 0.7623(2) 0.0351(12) Uani 1 1 d .
H41A H 0.1735 -0.5688 0.7971 0.042 Uiso 1 1 calc R
C42 C 0.1893(3) -0.5605(3) 0.71182(19) 0.0288(11) Uani 1 1 d .
H42A H 0.2504 -0.5976 0.7118 0.035 Uiso 1 1 calc R

loop_
_atom_site_aniso_label
_atom_site_aniso_U_11
_atom_site_aniso_U_22
_atom_site_aniso_U_33
_atom_site_aniso_U_23
_atom_site_aniso_U_13
_atom_site_aniso_U_12
Tm1 0.01880(8) 0.01554(8) 0.01518(9) 0.00113(8) -0.00188(6) 0.00146(7)
N1 0.0352(19) 0.0173(16) 0.024(2) -0.0017(14) 0.0042(16) 0.0064(14)
N2 0.056(2) 0.0154(16) 0.033(2) 0.0024(16) 0.008(2) 0.0087(16)
N3 0.0188(16) 0.0219(16) 0.023(2) 0.0017(14) -0.0020(15) -0.0002(13)
N4 0.0269(18) 0.0189(16) 0.029(2) 0.0015(15) 0.0084(16) -0.0001(14)
N5 0.0199(16) 0.0163(15) 0.0186(19) -0.0018(13) -0.0009(14) 0.0003(13)
N6 0.0245(17) 0.0225(16) 0.022(2) 0.0042(14) -0.0027(15) 0.0037(14)
O1 0.0275(14) 0.0193(10) 0.0193(16) -0.0034(11) -0.0051(12) 0.0033(9)
O2 0.0251(14) 0.0173(10) 0.0239(16) 0.0015(11) -0.0062(12) 0.0035(10)
O3 0.0195(13) 0.0224(13) 0.0177(15) 0.0041(11) -0.0017(12) -0.0025(11)
O4 0.0258(15) 0.0290(15) 0.0229(17) 0.0073(13) -0.0008(13) -0.0032(12)
O5 0.0183(13) 0.0169(12) 0.0153(15) -0.0007(11) -0.0026(11) 0.0010(10)
O6 0.0227(14) 0.0251(14) 0.0155(15) -0.0027(11) -0.0013(12) 0.0029(12)
C1 0.0243(19) 0.0175(13) 0.022(2) -0.0044(16) 0.0044(18) -0.0023(12)
C2 0.0232(19) 0.0137(18) 0.035(3) -0.0001(17) 0.0075(18) 0.0027(15)
C3 0.0164(18) 0.0208(14) 0.026(2) -0.0001(15) 0.0023(17) -0.0003(13)
C4 0.031(2) 0.0179(18) 0.024(2) 0.0038(17) -0.0028(18) 0.0087(17)
C5 0.031(2) 0.036(2) 0.059(4) 0.019(2) -0.014(2) 0.002(2)
C6 0.052(3) 0.036(2) 0.023(2) 0.006(2) -0.002(2) 0.013(2)
C7 0.038(2) 0.025(2) 0.027(3) 0.0018(19) 0.002(2) 0.0046(19)
C8 0.062(3) 0.028(2) 0.036(3) -0.001(2) 0.005(3) 0.023(2)
C9 0.042(2) 0.0169(19) 0.023(2) -0.0033(17) 0.000(2) -0.0073(18)
C10 0.032(2) 0.033(2) 0.020(2) -0.0065(19) 0.0022(19) -0.0060(19)
C11 0.039(3) 0.037(3) 0.028(3) -0.003(2) -0.003(2) -0.010(2)
C12 0.044(3) 0.046(3) 0.019(3) -0.009(2) -0.004(2) -0.017(2)
C13 0.044(3) 0.041(3) 0.026(3) -0.008(2) 0.011(2) -0.013(2)
C14 0.038(2) 0.028(2) 0.024(2) -0.0030(19) 0.0020(19) -0.002(2)
C15 0.0216(19) 0.0173(18) 0.023(2) 0.0005(16) -0.0029(17) 0.0056(16)
C16 0.0200(19) 0.0186(18) 0.019(2) -0.0007(16) -0.0011(17) 0.0034(15)
C17 0.024(2) 0.0195(19) 0.020(2) 0.0028(16) 0.0004(17) 0.0080(16)
C18 0.029(2) 0.036(2) 0.023(2) 0.0070(19) 0.0029(19) 0.0011(19)
C19 0.044(3) 0.062(3) 0.019(3) 0.002(2) -0.001(2) -0.005(2)
C20 0.042(3) 0.048(3) 0.030(3) 0.022(2) 0.002(2) 0.010(2)
C21 0.025(2) 0.0164(18) 0.029(3) 0.0037(17) 0.0042(19) 0.0028(16)
C22 0.030(2) 0.031(2) 0.041(3) 0.003(2) 0.007(2) -0.0089(19)
C23 0.0167(18) 0.0215(19) 0.026(2) -0.0069(17) -0.0044(17) 0.0050(15)
C24 0.031(2) 0.030(2) 0.027(3) 0.0045(19) -0.007(2) -0.0031(18)
C25 0.035(2) 0.036(2) 0.025(3) 0.001(2) -0.004(2) -0.003(2)
C26 0.037(2) 0.046(3) 0.018(2) -0.010(2) -0.007(2) 0.006(2)
C27 0.027(2) 0.041(3) 0.034(3) -0.012(2) -0.002(2) -0.0040(19)
C28 0.025(2) 0.029(2) 0.037(3) -0.005(2) -0.004(2) -0.0002(18)
C29 0.0245(19) 0.0119(17) 0.016(2) 0.0006(15) -0.0048(17) 0.0016(15)
C30 0.0193(19) 0.0135(17) 0.021(2) 0.0016(15) 0.0022(17) 0.0000(15)
C31 0.0205(19) 0.0205(19) 0.023(2) -0.0011(17) 0.0030(18) -0.0012(16)
C32 0.0260(18) 0.0444(17) 0.030(2) -0.0033(9) 0.0042(13) 0.0215(12)
C33 0.0559(10) 0.0564(9) 0.0561(11) -0.0066(8) 0.0024(8) -0.0008(7)
C34 0.0585(10) 0.0571(9) 0.0595(11) 0.0017(8) 0.0073(8) -0.0014(7)
C35 0.0176(19) 0.0211(19) 0.026(2) 0.0037(16) -0.0013(17) -0.0012(15)
C36 0.022(2) 0.049(3) 0.031(3) 0.003(2) -0.0044(19) 0.006(2)
C37 0.034(2) 0.0194(19) 0.016(2) 0.0009(16) 0.0008(18) -0.0012(17)
C38 0.033(2) 0.023(2) 0.022(2) 0.0013(17) -0.0025(19) 0.0061(17)
C39 0.049(3) 0.030(2) 0.031(3) -0.002(2) 0.013(2) 0.010(2)
C40 0.054(3) 0.034(2) 0.023(3) -0.008(2) 0.013(2) -0.001(2)
C41 0.051(3) 0.031(2) 0.022(3) 0.0000(19) -0.009(2) 0.002(2)
C42 0.037(2) 0.028(2) 0.021(2) 0.0000(18) -0.002(2) 0.0035(19)

loop_
_atom_type_symbol
_atom_type_description
_atom_type_scat_dispersion_real
_atom_type_scat_dispersion_imag
_atom_type_scat_source
C C 0.0033 0.0016 'International Tables Vol C Tables 4.2.6.8 and 6.1.1.4'
H H 0.0000 0.0000 'International Tables Vol C Tables 4.2.6.8 and 6.1.1.4'
N N 0.0061 0.0033 'International Tables Vol C Tables 4.2.6.8 and 6.1.1.4'
O O 0.0106 0.0060 'International Tables Vol C Tables 4.2.6.8 and 6.1.1.4'
Tm Tm -0.3139 5.2483 'International Tables Vol C Tables 4.2.6.8 and 6.1.1.4'

loop_
_geom_angle_atom_site_label_1
_geom_angle_atom_site_label_2
_geom_angle_atom_site_label_3
_geom_angle
_geom_angle_site_symmetry_1
_geom_angle_site_symmetry_3
O1 Tm1 O3 79.52(10) . .
O1 Tm1 O4 125.97(10) . .
O3 Tm1 O4 76.89(10) . .
O1 Tm1 O2 76.87(10) . .
O3 Tm1 O2 121.79(9) . .
O4 Tm1 O2 75.73(10) . .
O1 Tm1 O5 96.57(9) . 3_546
O3 Tm1 O5 154.37(9) . 3_546
O4 Tm1 O5 123.53(10) . 3_546
O2 Tm1 O5 81.09(9) . 3_546
O1 Tm1 O6 147.73(9) . .
O3 Tm1 O6 83.84(9) . .
O4 Tm1 O6 75.73(10) . .
O2 Tm1 O6 135.12(10) . .
O5 Tm1 O6 86.69(9) 3_546 .
O1 Tm1 O5 78.51(9) . .
O3 Tm1 O5 85.53(9) . .
O4 Tm1 O5 145.28(9) . .
O2 Tm1 O5 138.31(9) . .
O5 Tm1 O5 68.91(10) 3_546 .
O6 Tm1 O5 72.76(9) . .
O1 Tm1 Tm1 86.95(7) . 3_546
O3 Tm1 Tm1 119.58(7) . 3_546
O4 Tm1 Tm1 146.61(7) . 3_546
O2 Tm1 Tm1 111.36(7) . 3_546
O5 Tm1 Tm1 34.84(6) 3_546 3_546
O6 Tm1 Tm1 77.52(7) . 3_546
O5 Tm1 Tm1 34.07(6) . 3_546
C1 N1 N2 112.4(3) . .
C1 N1 C9 129.2(3) . .
N2 N1 C9 118.4(3) . .
C7 N2 N1 105.7(3) . .
C15 N3 N4 111.2(3) . .
C15 N3 C23 129.9(3) . .
N4 N3 C23 118.8(3) . .
C21 N4 N3 106.5(3) . .
C29 N5 N6 111.0(3) . .
C29 N5 C37 129.6(3) . .
N6 N5 C37 119.3(3) . .
C35 N6 N5 105.4(3) . .
C1 O1 Tm1 129.0(3) . .
C3 O2 Tm1 136.7(3) . .
C15 O3 Tm1 130.7(3) . .
C17 O4 Tm1 138.4(3) . .
C29 O5 Tm1 124.6(2) . 3_546
C29 O5 Tm1 113.9(2) . .
Tm1 O5 Tm1 111.09(10) 3_546 .
C31 O6 Tm1 128.8(3) . .
O1 C1 N1 123.5(4) . .
O1 C1 C2 130.9(4) . .
N1 C1 C2 105.5(3) . .
C1 C2 C3 122.5(3) . .
C1 C2 C7 104.5(4) . .
C3 C2 C7 133.0(4) . .
O2 C3 C2 120.8(4) . .
O2 C3 C4 117.6(4) . .
C2 C3 C4 121.5(3) . .
C6 C4 C3 111.7(3) . .
C6 C4 C5 111.6(4) . .
C3 C4 C5 109.6(3) . .
N2 C7 C2 111.9(4) . .
N2 C7 C8 118.1(4) . .
C2 C7 C8 130.0(4) . .
C14 C9 C10 120.6(4) . .
C14 C9 N1 118.7(4) . .
C10 C9 N1 120.6(4) . .
C11 C10 C9 118.7(4) . .
C10 C11 C12 121.6(5) . .
C13 C12 C11 118.6(4) . .
C14 C13 C12 120.9(4) . .
C13 C14 C9 119.6(4) . .
O3 C15 N3 123.9(4) . .
O3 C15 C16 130.5(4) . .
N3 C15 C16 105.6(3) . .
C15 C16 C21 105.5(3) . .
C15 C16 C17 122.1(4) . .
C21 C16 C17 132.3(4) . .
O4 C17 C16 121.1(4) . .
O4 C17 C18 117.3(4) . .
C16 C17 C18 121.6(4) . .
C17 C18 C19 111.3(4) . .
C17 C18 C20 109.1(4) . .
C19 C18 C20 110.9(4) . .
N4 C21 C16 111.1(4) . .
N4 C21 C22 116.8(4) . .
C16 C21 C22 132.1(4) . .
C24 C23 C28 119.2(4) . .
C24 C23 N3 121.9(4) . .
C28 C23 N3 118.8(4) . .
C23 C24 C25 120.5(4) . .
C24 C25 C26 120.0(4) . .
C27 C26 C25 119.1(4) . .
C26 C27 C28 121.6(4) . .
C27 C28 C23 119.6(4) . .
O5 C29 N5 123.5(4) . .
O5 C29 C30 128.6(4) . .
N5 C29 C30 107.9(3) . .
C29 C30 C35 103.3(4) . .
C29 C30 C31 122.1(3) . .
C35 C30 C31 134.5(4) . .
O6 C31 C30 120.6(4) . .
O6 C31 C32 118.0(4) . .
C30 C31 C32 121.4(4) . .
C34 C32 C31 108.8(4) . .
C34 C32 C33 112.0(5) . .
C31 C32 C33 110.1(4) . .
N6 C35 C30 112.4(4) . .
N6 C35 C36 117.7(4) . .
C30 C35 C36 129.8(4) . .
C38 C37 C42 120.5(4) . .
C38 C37 N5 121.6(4) . .
C42 C37 N5 117.9(4) . .
C37 C38 C39 118.7(4) . .
C40 C39 C38 120.6(4) . .
C41 C40 C39 120.3(5) . .
C40 C41 C42 120.0(4) . .
C41 C42 C37 119.9(4) . .

loop_
_geom_bond_atom_site_label_1
_geom_bond_atom_site_label_2
_geom_bond_distance
_geom_bond_site_symmetry_2
Tm1 O1 2.225(3) .
Tm1 O3 2.234(2) .
Tm1 O4 2.258(3) .
Tm1 O2 2.273(2) .
Tm1 O5 2.305(2) 3_546
Tm1 O6 2.326(3) .
Tm1 O5 2.351(3) .
Tm1 Tm1 3.8397(3) 3_546
N1 C1 1.360(5) .
N1 N2 1.394(5) .
N1 C9 1.427(6) .
N2 C7 1.294(6) .
N3 C15 1.372(5) .
N3 N4 1.390(5) .
N3 C23 1.411(5) .
N4 C21 1.314(6) .
N5 C29 1.338(5) .
N5 N6 1.394(4) .
N5 C37 1.435(5) .
N6 C35 1.308(6) .
O1 C1 1.272(4) .
O2 C3 1.261(5) .
O3 C15 1.271(5) .
O4 C17 1.261(5) .
O5 C29 1.314(4) .
O5 Tm1 2.305(2) 3_546
O6 C31 1.256(5) .
C1 C2 1.414(6) .
C2 C3 1.417(6) .
C2 C7 1.446(6) .
C3 C4 1.526(5) .
C4 C6 1.510(6) .
C4 C5 1.534(6) .
C7 C8 1.510(6) .
C9 C14 1.389(6) .
C9 C10 1.390(6) .
C10 C11 1.374(6) .
C11 C12 1.393(7) .
C12 C13 1.384(7) .
C13 C14 1.376(6) .
C15 C16 1.418(6) .
C16 C21 1.422(5) .
C16 C17 1.426(5) .
C17 C18 1.514(6) .
C18 C19 1.522(6) .
C18 C20 1.535(6) .
C21 C22 1.487(6) .
C23 C24 1.377(6) .
C23 C28 1.403(5) .
C24 C25 1.386(6) .
C25 C26 1.392(6) .
C26 C27 1.368(7) .
C27 C28 1.370(7) .
C29 C30 1.407(5) .
C30 C35 1.424(5) .
C30 C31 1.431(6) .
C31 C32 1.509(6) .
C32 C34 1.506(7) .
C32 C33 1.518(7) .
C35 C36 1.506(5) .
C37 C38 1.378(6) .
C37 C42 1.387(6) .
C38 C39 1.386(6) .
C39 C40 1.379(7) .
C40 C41 1.366(6) .
C41 C42 1.379(6) .
